data_4349404
loop_
_publ_author_name
'Yogendra, Sivathmeehan'
'Hennersdorf, Felix'
'Weigand, Jan J.'

_publ_section_title
;
 Nitrogen-Phosphorus(III)-Chalcogen Macrocycles for the Synthesis of
 Polynuclear Silver(I) Sandwich Complexes.
;
_journal_issue 15
_journal_name_full 'Inorganic chemistry'
_journal_page_first 8698
_journal_page_last 8704
_journal_paper_doi 10.1021/acs.inorgchem.7b00141
_journal_volume 56
_journal_year 2017
_chemical_formula_moiety 'C30 H32 Ag1.5 N4 P4 Se2, C28 H29 Ag1.5 N3.5 P4 Se2, 0.5(C6 H4 F2)'
_chemical_formula_sum 'C61 H63 Ag3 F N7.5 P8 Se4'
_chemical_formula_weight 1807.40
_space_group_crystal_system orthorhombic
_space_group_IT_number 62
_space_group_name_Hall '-P 2ac 2n'
_space_group_name_H-M_alt 'P n m a'
_atom_sites_solution_hydrogens geom
_audit_creation_date 2016-11-17
_audit_creation_method
;
Olex2 1.2
(compiled 2015.09.30 svn.r3233 for OlexSys, GUI svn.r5103)
;
_cell_angle_alpha 90
_cell_angle_beta 90
_cell_angle_gamma 90
_cell_formula_units_Z 8
_cell_length_a 23.1914(7)
_cell_length_b 15.5330(5)
_cell_length_c 49.5060(16)
_cell_measurement_reflns_used 7182
_cell_measurement_temperature 293.03(10)
_cell_measurement_theta_max 71.9060
_cell_measurement_theta_min 3.5220
_cell_volume 17833.6(10)
_computing_cell_refinement 'CrysAlisPro 1.171.38.43 (Rigaku OD, 2015)'
_computing_data_collection 'CrysAlisPro 1.171.38.43 (Rigaku OD, 2015)'
_computing_data_reduction 'CrysAlisPro 1.171.38.43 (Rigaku OD, 2015)'
_computing_molecular_graphics 'Olex2 (Dolomanov et al., 2009)'
_computing_publication_material 'Olex2 (Dolomanov et al., 2009)'
_computing_structure_refinement 'ShelXL (Sheldrick, 2015)'
_computing_structure_solution 'ShelXT (Sheldrick, 2015)'
_diffrn_ambient_environment air
_diffrn_ambient_temperature 293.03(10)
_diffrn_detector 'CCD plate'
_diffrn_detector_area_resol_mean 5.2850
_diffrn_detector_type AtlasS2
_diffrn_measured_fraction_theta_full 0.999
_diffrn_measured_fraction_theta_max 0.974
_diffrn_measurement_details
;
List of Runs (angles in degrees, time in seconds):

  # Type    Start    End  Width  t~exp~   \w     \q     \k     \f   Frames
#--------------------------------------------------------------------------
  1  \w   -109.00 -20.00   0.50   20.00    --  -38.50 -38.00 150.00  178
  2  \w    -88.00 -24.00   0.50   20.00    --  -38.50 125.00 120.00  128
  3  \w     23.00  52.00   0.50   20.00    --   42.50-125.00  90.00   58
  4  \w    106.00 171.00   0.50   80.00    --  111.00  30.00 120.00  130
  5  \w    103.00 145.00   0.50   80.00    --  111.00 106.00-156.00   84
  6  \w     40.00  88.00   0.50   80.00    --  111.00 -94.00-150.00   96
  7  \w     95.00 153.00   0.50   80.00    --  111.00 125.00-150.00  116
  8  \w     95.00 155.00   0.50   80.00    --  111.00 125.00 -60.00  120
  9  \w     39.00  79.00   0.50   80.00    --  111.00-125.00  30.00   80
 10  \w     57.00  97.00   0.50   80.00    --  111.00 -94.00-180.00   80
 11  \w     67.00 109.00   0.50   80.00    --  111.00  15.00  90.00   84
;
_diffrn_measurement_device 'four-circle diffractometer'
_diffrn_measurement_device_type 'SuperNova, Dual, Cu at zero, AtlasS2'
_diffrn_measurement_method '\w scans'
_diffrn_orient_matrix_type 'CrysAlisPro convention (1999,Acta A55,543-557)'
_diffrn_orient_matrix_UB_11 0.0864950000
_diffrn_orient_matrix_UB_12 -0.0141261000
_diffrn_orient_matrix_UB_13 -0.0120824000
_diffrn_orient_matrix_UB_21 -0.0415159000
_diffrn_orient_matrix_UB_22 -0.0156381000
_diffrn_orient_matrix_UB_23 -0.0502708000
_diffrn_orient_matrix_UB_31 0.0248374000
_diffrn_orient_matrix_UB_32 0.0229267000
_diffrn_orient_matrix_UB_33 -0.0417160000
_diffrn_radiation_monochromator mirror
_diffrn_radiation_probe x-ray
_diffrn_radiation_type CuK\a
_diffrn_radiation_wavelength 1.54184
_diffrn_reflns_av_R_equivalents 0.0889
_diffrn_reflns_av_unetI/netI 0.0961
_diffrn_reflns_Laue_measured_fraction_full 0.999
_diffrn_reflns_Laue_measured_fraction_max 0.974
_diffrn_reflns_limit_h_max 27
_diffrn_reflns_limit_h_min -29
_diffrn_reflns_limit_k_max 19
_diffrn_reflns_limit_k_min -19
_diffrn_reflns_limit_l_max 61
_diffrn_reflns_limit_l_min -54
_diffrn_reflns_number 61178
_diffrn_reflns_point_group_measured_fraction_full 0.999
_diffrn_reflns_point_group_measured_fraction_max 0.974
_diffrn_reflns_theta_full 67.684
_diffrn_reflns_theta_max 78.110
_diffrn_reflns_theta_min 2.611
_diffrn_source 'micro-focus sealed X-ray tube'
_diffrn_source_type 'SuperNova (Cu) X-ray Source'
_exptl_absorpt_coefficient_mu 8.746
_exptl_absorpt_correction_T_max 0.845
_exptl_absorpt_correction_T_min 0.504
_exptl_absorpt_correction_type gaussian
_exptl_absorpt_process_details
;
CrysAlisPro 1.171.38.43 (Rigaku Oxford Diffraction, 2015)
Numerical absorption correction based on gaussian integration over
			a multifaceted crystal model
Empirical absorption correction using spherical harmonics,
 implemented in SCALE3 ABSPACK scaling algorithm.
;
_exptl_crystal_colour colourless
_exptl_crystal_colour_primary colourless
_exptl_crystal_density_diffrn 1.346
_exptl_crystal_description plate
_exptl_crystal_F_000 7100
_exptl_crystal_size_max 0.099
_exptl_crystal_size_mid 0.055
_exptl_crystal_size_min 0.018
_refine_diff_density_max 3.368
_refine_diff_density_min -2.105
_refine_diff_density_rms 0.165
_refine_ls_extinction_method none
_refine_ls_goodness_of_fit_ref 1.076
_refine_ls_hydrogen_treatment constr
_refine_ls_matrix_type full
_refine_ls_number_parameters 882
_refine_ls_number_reflns 19314
_refine_ls_number_restraints 453
_refine_ls_restrained_S_all 1.066
_refine_ls_R_factor_all 0.1496
_refine_ls_R_factor_gt 0.1002
_refine_ls_shift/su_max 0.002
_refine_ls_shift/su_mean 0.000
_refine_ls_structure_factor_coef Fsqd
_refine_ls_weighting_details 'w=1/[\s^2^(Fo^2^)+(0.1530P)^2^+6.8165P] where P=(Fo^2^+2Fc^2^)/3'
_refine_ls_weighting_scheme calc
_refine_ls_wR_factor_gt 0.2715
_refine_ls_wR_factor_ref 0.3052
_reflns_Friedel_coverage 0.000
_reflns_number_gt 10445
_reflns_number_total 19314
_reflns_threshold_expression 'I > 2\s(I)'
_cod_data_source_file '[Ag3{(PPh)4Se2(NMe)2}(MeCN)4][OTf]xC6H4F2_file021_file029.cif'
_cod_data_source_block Ag3Se
_cod_original_formula_sum 'C61 H63 Ag3 F N7.50 P8 Se4'
_cod_database_code 4349404
_chemical_oxdiff_formula Ag3C71F9N4O9P8S3Se4
_shelx_space_group_comment
;
The symmetry employed for this shelxl refinement is uniquely defined
by the following loop, which should always be used as a source of
symmetry information in preference to the above space-group names.
They are only intended as comments.
;
_reflns_odcompleteness_completeness 99.88
_reflns_odcompleteness_iscentric 1
_reflns_odcompleteness_theta 66.97
_olex2_refinement_description
;
1. Fixed Uiso
 At 1.2 times of:
  All C(H) groups
 At 1.5 times of:
  All C(H,H,H) groups
2. Uiso/Uaniso restraints and constraints
F1 \\sim F2 \\sim C33 \\sim C34 \\sim C35 \\sim C36 \\sim C37 \\sim C38: within
2A with sigma of 0.01 and sigma for terminal atoms of 0.02
Se2B \\sim Se2D \\sim Se3B \\sim N3B \\sim N3D \\sim N4D \\sim C27B \\sim C27D:
within 2A with sigma of 0.01 and sigma for terminal atoms of 0.02
C1A \\sim C1C \\sim C2A \\sim C2C \\sim C3A \\sim C3C \\sim C4A \\sim C4C \\sim
C5A \\sim C5C \\sim C6A \\sim C6C \\sim C15A \\sim C15C \\sim C16A \\sim C16C
\\sim C17A \\sim C17C \\sim C18A \\sim C18C \\sim C19A \\sim C19C \\sim C20A
\\sim C20C: within 2A with sigma of 0.01 and sigma for terminal atoms of 0.02
3. Same fragment restrains
{N4B, C28B, C29B} sigma for 1-2: 0.02, 1-3: 0.02
as
{N5A, C29A, C30A}
4. Others
 Sof(Se2D)=1-FVAR(1)
 Sof(N3D)=Sof(N4D)=Sof(C27D)=Sof(H27G)=Sof(H27H)=Sof(H27I)=Sof(C28D)=Sof(H28D)=
 Sof(H28E)=Sof(H28F)=0.5*(1-FVAR(2))
 Sof(Se2B)=Sof(Se3B)=0.5*FVAR(2)
 Sof(N3B)=Sof(C27B)=Sof(H27D)=Sof(H27E)=Sof(H27F)=FVAR(1)
 Sof(C15C)=Sof(C16C)=Sof(H16C)=Sof(C17C)=Sof(H17C)=Sof(C18C)=Sof(H18C)=
 Sof(C19C)=Sof(H19C)=Sof(C20C)=Sof(H20C)=1-FVAR(2)
 Sof(C15A)=Sof(C16A)=Sof(H16A)=Sof(C17A)=Sof(H17A)=Sof(C18A)=Sof(H18A)=
 Sof(C19A)=Sof(H19A)=Sof(C20A)=Sof(H20A)=FVAR(2)
 Sof(C1C)=Sof(C6C)=Sof(H6C)=Sof(C5C)=Sof(H5C)=Sof(C4C)=Sof(H4C)=Sof(C3C)=
 Sof(H3C)=Sof(C2C)=Sof(H2C)=1-FVAR(3)
 Sof(C1A)=Sof(C6A)=Sof(H6A)=Sof(C5A)=Sof(H5A)=Sof(C4A)=Sof(H4A)=Sof(C3A)=
 Sof(H3A)=Sof(C2A)=Sof(H2A)=FVAR(3)
 Fixed Sof: H13A(0.5) H13B(0.5) H13C(0.5) H14A(0.5) H14B(0.5) H14C(0.5)
 H27A(0.5) H27B(0.5) H27C(0.5) H28A(0.5) H28B(0.5) H28C(0.5) N5B(0.5) H13D(0.5)
 H13E(0.5) H13F(0.5) H14D(0.5) H14E(0.5) H14F(0.5)
5.a Me refined with riding coordinates:
 C13A(H13A,H13B,H13C), C14A(H14A,H14B,H14C), C27A(H27A,H27B,H27C), C28A(H28A,
 H28B,H28C), C13B(H13D,H13E,H13F), C14B(H14D,H14E,H14F), C27D(H27G,H27H,H27I),
 C28D(H28D,H28E,H28F)
5.b Aromatic/amide H refined with riding coordinates:
 C6A(H6A), C5A(H5A), C4A(H4A), C3A(H3A), C2A(H2A), C6C(H6C), C5C(H5C),
 C4C(H4C), C3C(H3C), C2C(H2C), C8A(H8A), C9A(H9A), C10A(H10A), C11A(H11A),
 C12A(H12A), C16A(H16A), C17A(H17A), C18A(H18A), C19A(H19A), C20A(H20A),
 C16C(H16C), C17C(H17C), C18C(H18C), C19C(H19C), C20C(H20C), C22A(H22A),
 C23A(H23A), C24A(H24A), C25A(H25A), C26A(H26A), C2B(H2B), C3B(H3B), C4B(H4B),
 C5B(H5B), C6B(H6B), C8B(H8B), C9B(H9B), C10B(H10B), C11B(H11B), C12B(H12B),
 C16B(H16B), C17B(H17B), C18B(H18B), C19B(H19B), C20B(H20B), C22B(H22B),
 C23B(H23B), C24B(H24B), C25B(H25B), C26B(H26B), C35(H35), C36(H36), C37(H37),
 C38(H38)
5.c Fitted hexagon refined as free rotating group:
 C1A(C6A,C5A,C4A,C3A,C2A), C1C(C6C,C5C,C4C,C3C,C2C), C15A(C16A,C17A,C18A,C19A,
 C20A), C15C(C16C,C17C,C18C,C19C,C20C)
5.d Idealised Me refined as rotating group:
 C30A(H30A,H30B,H30C), C32A(H32A,H32B,H32C), C29B(H29A,H29B,H29C), C27B(H27D,
 H27E,H27F)
;
_shelx_shelxl_version_number 2014/7
_olex2_submission_special_instructions 'No special instructions were received'
_oxdiff_exptl_absorpt_empirical_details
;
Empirical correction (ABSPACK) includes:
- Absorption correction using spherical harmonics
- Frame scaling
;
_oxdiff_exptl_absorpt_empirical_full_max 1.939
_oxdiff_exptl_absorpt_empirical_full_min 0.544

loop_
_space_group_symop_operation_xyz
'x, y, z'
'-x+1/2, -y, z+1/2'
'-x, y+1/2, -z'
'x+1/2, -y+1/2, -z+1/2'
'-x, -y, -z'
'x-1/2, y, -z-1/2'
'x, -y-1/2, z'
'-x-1/2, y-1/2, z-1/2'

loop_
_atom_site_label
_atom_site_type_symbol
_atom_site_fract_x
_atom_site_fract_y
_atom_site_fract_z
_atom_site_U_iso_or_equiv
_atom_site_adp_type
_atom_site_occupancy
_atom_site_site_symmetry_order
_atom_site_calc_flag
_atom_site_refinement_flags_posn
_atom_site_refinement_flags_adp
_atom_site_refinement_flags_occupancy
_atom_site_disorder_assembly
_atom_site_disorder_group
Ag1A Ag 0.33804(6) 0.7500 0.71667(3) 0.0758(4) Uani 1 2 d S T P A .
Ag2A Ag 0.28405(4) 0.64318(6) 0.67548(2) 0.0585(2) Uani 1 1 d . . . . .
Se1A Se 0.45772(5) 0.61162(8) 0.66662(2) 0.0515(3) Uani 1 1 d . . . . .
Se2A Se 0.19686(7) 0.60299(9) 0.74549(3) 0.0640(4) Uani 1 1 d . . . . .
P1A P 0.43614(13) 0.6601(2) 0.70852(6) 0.0514(6) Uani 1 1 d . . . . .
P2A P 0.37345(11) 0.65659(17) 0.64843(5) 0.0419(5) Uani 1 1 d . . . . .
P3A P 0.28408(16) 0.6585(2) 0.75527(6) 0.0648(8) Uani 1 1 d . . . . .
P4A P 0.19672(13) 0.65553(19) 0.70317(5) 0.0500(6) Uani 1 1 d . . . . .
N1A N 0.4764(5) 0.7500 0.7143(3) 0.050(3) Uani 1 2 d S T P A .
N2A N 0.3890(5) 0.7500 0.6316(2) 0.043(3) Uani 1 2 d S T P . .
N3A N 0.2693(8) 0.7500 0.7740(2) 0.066(4) Uani 1 2 d S T P A .
N4A N 0.1570(6) 0.7500 0.7047(3) 0.050(3) Uani 1 2 d S T P . .
N5A N 0.3188(5) 0.5117(6) 0.6996(2) 0.066(3) Uani 1 1 d D . . . .
C29A C 0.3343(7) 0.4502(9) 0.7104(3) 0.079(4) Uani 1 1 d D . . . .
C30A C 0.3560(11) 0.3718(11) 0.7244(5) 0.134(9) Uani 1 1 d D . . . .
H30A H 0.3816 0.3411 0.7126 0.201 Uiso 1 1 calc GR . . . .
H30B H 0.3240 0.3355 0.7291 0.201 Uiso 1 1 calc GR . . . .
H30C H 0.3762 0.3882 0.7405 0.201 Uiso 1 1 calc GR . . . .
N6A N 0.2368(5) 0.5591(9) 0.6421(2) 0.082(4) Uani 1 1 d . . . . .
C1A C 0.4644(16) 0.5872(17) 0.7295(6) 0.069(4) Uani 0.43(3) 1 d . U . A 1
C6A C 0.4685(13) 0.4999(19) 0.7235(5) 0.075(4) Uani 0.43(3) 1 d G U . A 1
H6A H 0.4588 0.4800 0.7064 0.090 Uiso 0.43(3) 1 calc R . . A 1
C5A C 0.4871(14) 0.4424(14) 0.7432(6) 0.076(4) Uani 0.43(3) 1 d G U . A 1
H5A H 0.4899 0.3841 0.7393 0.091 Uiso 0.43(3) 1 calc R . . A 1
C4A C 0.5016(14) 0.4722(15) 0.7688(5) 0.076(4) Uani 0.43(3) 1 d G U . A 1
H4A H 0.5140 0.4338 0.7820 0.091 Uiso 0.43(3) 1 calc R . . A 1
C3A C 0.4975(14) 0.5595(17) 0.7747(5) 0.074(4) Uani 0.43(3) 1 d G U . A 1
H3A H 0.5071 0.5794 0.7919 0.089 Uiso 0.43(3) 1 calc R . . A 1
C2A C 0.4789(17) 0.6170(14) 0.7551(7) 0.073(4) Uani 0.43(3) 1 d G U . A 1
H2A H 0.4761 0.6753 0.7590 0.087 Uiso 0.43(3) 1 calc R . . A 1
C1C C 0.4758(11) 0.5746(13) 0.7294(5) 0.069(4) Uani 0.57(3) 1 d . U . A 2
C6C C 0.4918(11) 0.4948(14) 0.7191(4) 0.075(4) Uani 0.57(3) 1 d G U . A 2
H6C H 0.4848 0.4818 0.7010 0.090 Uiso 0.57(3) 1 calc R . . A 2
C5C C 0.5184(11) 0.4346(11) 0.7357(4) 0.079(4) Uani 0.57(3) 1 d G U . A 2
H5C H 0.5291 0.3813 0.7288 0.095 Uiso 0.57(3) 1 calc R . . A 2
C4C C 0.5290(10) 0.4542(11) 0.7626(4) 0.076(4) Uani 0.57(3) 1 d G U . A 2
H4C H 0.5467 0.4139 0.7738 0.091 Uiso 0.57(3) 1 calc R . . A 2
C3C C 0.5129(11) 0.5339(13) 0.7730(4) 0.073(4) Uani 0.57(3) 1 d G U . A 2
H3C H 0.5200 0.5469 0.7910 0.088 Uiso 0.57(3) 1 calc R . . A 2
C2C C 0.4864(12) 0.5941(12) 0.7563(5) 0.071(4) Uani 0.57(3) 1 d G U . A 2
H2C H 0.4756 0.6474 0.7632 0.086 Uiso 0.57(3) 1 calc R . . A 2
C7A C 0.3646(5) 0.5790(7) 0.6218(2) 0.050(2) Uani 1 1 d . . . . .
C8A C 0.3746(5) 0.4925(7) 0.6267(2) 0.053(3) Uani 1 1 d . . . . .
H8A H 0.3913 0.4765 0.6430 0.063 Uiso 1 1 calc R . . . .
C9A C 0.3607(5) 0.4296(10) 0.6083(3) 0.065(3) Uani 1 1 d . . . . .
H9A H 0.3682 0.3720 0.6121 0.078 Uiso 1 1 calc R . . . .
C10A C 0.3354(6) 0.4532(10) 0.5843(3) 0.077(4) Uani 1 1 d . . . . .
H10A H 0.3254 0.4107 0.5719 0.092 Uiso 1 1 calc R . . . .
C11A C 0.3248(6) 0.5363(10) 0.5783(2) 0.067(4) Uani 1 1 d . . . . .
H11A H 0.3083 0.5513 0.5618 0.080 Uiso 1 1 calc R . . . .
C12A C 0.3393(5) 0.6003(8) 0.5974(2) 0.056(3) Uani 1 1 d . . . . .
H12A H 0.3316 0.6578 0.5935 0.067 Uiso 1 1 calc R . . . .
C13A C 0.5391(7) 0.7500 0.7094(3) 0.045(3) Uani 1 2 d S T P . .
H13A H 0.5547 0.8056 0.7137 0.068 Uiso 0.5 1 calc R . . A -1
H13B H 0.5571 0.7072 0.7205 0.068 Uiso 0.5 1 calc R . . A -1
H13C H 0.5465 0.7372 0.6907 0.068 Uiso 0.5 1 calc R . . A -1
C14A C 0.4376(7) 0.7500 0.6124(4) 0.063(4) Uani 1 2 d S T P . .
H14A H 0.4414 0.6939 0.6045 0.095 Uiso 0.5 1 calc R . . B -1
H14B H 0.4305 0.7916 0.5984 0.095 Uiso 0.5 1 calc R . . B -1
H14C H 0.4725 0.7645 0.6218 0.095 Uiso 0.5 1 calc R . . B -1
C15A C 0.316(2) 0.590(2) 0.7820(8) 0.089(6) Uani 0.47(4) 1 d . U . A 1
C16A C 0.358(2) 0.6250(19) 0.7988(8) 0.091(6) Uani 0.47(4) 1 d G U . A 1
H16A H 0.3661 0.6836 0.7979 0.109 Uiso 0.47(4) 1 calc R . . A 1
C17A C 0.3875(16) 0.573(2) 0.8168(7) 0.092(6) Uani 0.47(4) 1 d G U . A 1
H17A H 0.4155 0.5963 0.8280 0.110 Uiso 0.47(4) 1 calc R . . A 1
C18A C 0.3752(16) 0.485(2) 0.8181(5) 0.092(6) Uani 0.47(4) 1 d G U . A 1
H18A H 0.3950 0.4502 0.8302 0.110 Uiso 0.47(4) 1 calc R . . A 1
C19A C 0.3333(17) 0.4501(19) 0.8014(6) 0.092(6) Uani 0.47(4) 1 d G U . A 1
H19A H 0.3251 0.3915 0.8022 0.110 Uiso 0.47(4) 1 calc R . . A 1
C20A C 0.3036(17) 0.502(3) 0.7833(7) 0.091(5) Uani 0.47(4) 1 d G U . A 1
H20A H 0.2756 0.4788 0.7721 0.110 Uiso 0.47(4) 1 calc R . . A 1
C15C C 0.308(2) 0.577(2) 0.7797(7) 0.088(6) Uani 0.53(4) 1 d . U . A 2
C16C C 0.3472(18) 0.5994(18) 0.7995(7) 0.091(6) Uani 0.53(4) 1 d G U . A 2
H16C H 0.3604 0.6558 0.8007 0.109 Uiso 0.53(4) 1 calc R . . A 2
C17C C 0.3669(14) 0.538(2) 0.8177(6) 0.092(6) Uani 0.53(4) 1 d G U . A 2
H17C H 0.3933 0.5531 0.8310 0.110 Uiso 0.53(4) 1 calc R . . A 2
C18C C 0.3471(15) 0.4536(18) 0.8160(5) 0.093(6) Uani 0.53(4) 1 d G U . A 2
H18C H 0.3603 0.4125 0.8282 0.112 Uiso 0.53(4) 1 calc R . . A 2
C19C C 0.3076(15) 0.4309(18) 0.7961(6) 0.093(6) Uani 0.53(4) 1 d G U . A 2
H19C H 0.2943 0.3745 0.7950 0.111 Uiso 0.53(4) 1 calc R . . A 2
C20C C 0.2879(17) 0.492(2) 0.7780(6) 0.091(6) Uani 0.53(4) 1 d G U . A 2
H20C H 0.2615 0.4772 0.7647 0.109 Uiso 0.53(4) 1 calc R . . A 2
C21A C 0.1444(6) 0.5802(9) 0.6877(2) 0.066(3) Uani 1 1 d . . . . .
C22A C 0.1073(7) 0.6111(10) 0.6687(3) 0.075(4) Uani 1 1 d . . . . .
H22A H 0.1068 0.6695 0.6646 0.090 Uiso 1 1 calc R . . . .
C23A C 0.0708(7) 0.5561(13) 0.6556(3) 0.093(5) Uani 1 1 d . . . . .
H23A H 0.0431 0.5787 0.6440 0.112 Uiso 1 1 calc R . . . .
C24A C 0.0738(8) 0.4654(11) 0.6592(3) 0.093(5) Uani 1 1 d . . . . .
H24A H 0.0504 0.4277 0.6495 0.112 Uiso 1 1 calc R . . . .
C25A C 0.1151(8) 0.4358(10) 0.6786(3) 0.083(4) Uani 1 1 d . . . . .
H25A H 0.1193 0.3771 0.6818 0.100 Uiso 1 1 calc R . . . .
C26A C 0.1483(6) 0.4939(8) 0.6925(3) 0.062(3) Uani 1 1 d . . . . .
H26A H 0.1740 0.4741 0.7055 0.074 Uiso 1 1 calc R . . . .
C27A C 0.2364(8) 0.7500 0.7948(6) 0.091(8) Uani 1 2 d S T P . .
H27A H 0.2341 0.8072 0.8020 0.136 Uiso 0.5 1 calc R . . A -1
H27B H 0.1985 0.7309 0.7897 0.136 Uiso 0.5 1 calc R . . A -1
H27C H 0.2519 0.7118 0.8082 0.136 Uiso 0.5 1 calc R . . A -1
C28A C 0.1055(11) 0.7500 0.7173(4) 0.082(6) Uani 1 2 d S T P . .
H28A H 0.0889 0.6934 0.7164 0.123 Uiso 0.5 1 calc R . . C -1
H28B H 0.1106 0.7662 0.7359 0.123 Uiso 0.5 1 calc R . . C -1
H28C H 0.0802 0.7904 0.7086 0.123 Uiso 0.5 1 calc R . . C -1
C31A C 0.2123(7) 0.5211(13) 0.6261(3) 0.085(5) Uani 1 1 d . . . . .
C32A C 0.1819(10) 0.468(2) 0.6054(4) 0.171(13) Uani 1 1 d . . . . .
H32A H 0.2065 0.4609 0.5900 0.256 Uiso 1 1 calc GR . . . .
H32B H 0.1472 0.4972 0.6000 0.256 Uiso 1 1 calc GR . . . .
H32C H 0.1726 0.4132 0.6129 0.256 Uiso 1 1 calc GR . . . .
Ag1B Ag 0.18558(6) 0.7500 0.93849(3) 0.0721(4) Uani 1 2 d S T P D .
Ag2B Ag 0.28636(4) 0.65156(6) 0.95083(2) 0.0599(2) Uani 1 1 d . . . . .
Se1B Se 0.16456(5) 0.60440(9) 1.00908(3) 0.0592(3) Uani 1 1 d . . . . .
Se2B Se 0.14974(16) 0.7500 0.86404(8) 0.0661(12) Uani 0.560(6) 2 d S TU P D 1
Se2D Se 0.24577(18) 0.6150(3) 0.87111(7) 0.0533(11) Uani 0.440(6) 1 d . U . D 2
Se3B Se 0.34099(15) 0.7500 0.87695(8) 0.0512(10) Uani 0.560(6) 2 d S TU P D 1
P1B P 0.11960(13) 0.6605(3) 0.97239(7) 0.0697(9) Uani 1 1 d . . . . .
P2B P 0.25283(10) 0.65664(18) 0.99832(5) 0.0435(5) Uani 1 1 d . . . . .
P3B P 0.17443(14) 0.6538(3) 0.89547(6) 0.0628(8) Uani 1 1 d . . . . .
P4B P 0.30472(15) 0.6480(2) 0.90162(6) 0.0592(8) Uani 1 1 d . . . . .
N1B N 0.0851(6) 0.7500 0.9830(3) 0.072(5) Uani 1 2 d S T P E .
N2B N 0.2614(5) 0.7500 1.0157(3) 0.045(3) Uani 1 2 d S T P . .
N3B N 0.2413(11) 0.6094(16) 0.8824(4) 0.046(4) Uani 0.560(6) 1 d . U . D 1
N3D N 0.1413(16) 0.7500 0.8810(8) 0.068(5) Uani 0.440(6) 2 d S TU P D 2
N4B N 0.2342(6) 0.5053(10) 0.9456(3) 0.093(4) Uiso 1 1 d D . . . .
C28B C 0.2148(13) 0.4379(18) 0.9440(6) 0.170(11) Uiso 1 1 d D . . . .
C29B C 0.182(2) 0.358(2) 0.9363(10) 0.33(3) Uiso 1 1 d D . . . .
H29A H 0.1891 0.3132 0.9492 0.496 Uiso 1 1 calc GR . . . .
H29B H 0.1934 0.3393 0.9187 0.496 Uiso 1 1 calc GR . . . .
H29C H 0.1411 0.3706 0.9361 0.496 Uiso 1 1 calc GR . . . .
N4D N 0.3394(16) 0.7500 0.8908(8) 0.050(5) Uani 0.440(6) 2 d S TU P D 2
N5B N 0.3852(14) 0.628(2) 0.9625(7) 0.108(10) Uiso 0.5 1 d . . . E -1
C1B C 0.0639(6) 0.5817(12) 0.9678(3) 0.077(4) Uani 1 1 d . . . . .
C2B C 0.0058(6) 0.6070(15) 0.9610(4) 0.102(6) Uani 1 1 d . . . . .
H2B H -0.0036 0.6651 0.9604 0.122 Uiso 1 1 calc R . . . .
C3B C -0.0339(7) 0.549(2) 0.9557(5) 0.159(14) Uani 1 1 d . . . . .
H3B H -0.0704 0.5679 0.9507 0.191 Uiso 1 1 calc R . . . .
C4B C -0.0237(9) 0.461(2) 0.9573(5) 0.138(12) Uani 1 1 d . . . . .
H4B H -0.0527 0.4204 0.9544 0.166 Uiso 1 1 calc R . . . .
C5B C 0.0302(8) 0.4374(14) 0.9631(4) 0.122(8) Uani 1 1 d . . . . .
H5B H 0.0396 0.3792 0.9630 0.147 Uiso 1 1 calc R . . . .
C6B C 0.0720(6) 0.4956(12) 0.9691(4) 0.095(5) Uani 1 1 d . . . . .
H6B H 0.1080 0.4753 0.9744 0.114 Uiso 1 1 calc R . . . .
C7B C 0.2959(5) 0.5813(8) 1.0164(2) 0.050(2) Uani 1 1 d . . . . .
C8B C 0.2820(6) 0.4933(7) 1.0180(2) 0.061(3) Uani 1 1 d . . . . .
H8B H 0.2466 0.4735 1.0118 0.073 Uiso 1 1 calc R . . . .
C9B C 0.3216(9) 0.4364(10) 1.0290(3) 0.092(5) Uani 1 1 d . . . . .
H9B H 0.3129 0.3779 1.0285 0.111 Uiso 1 1 calc R . . . .
C10B C 0.3723(7) 0.4609(11) 1.0404(3) 0.083(5) Uani 1 1 d . . . . .
H10B H 0.3967 0.4214 1.0487 0.100 Uiso 1 1 calc R . . . .
C11B C 0.3859(6) 0.5469(11) 1.0391(3) 0.080(4) Uani 1 1 d . . . . .
H11B H 0.4210 0.5652 1.0461 0.096 Uiso 1 1 calc R . . . .
C12B C 0.3494(5) 0.6072(9) 1.0277(3) 0.063(3) Uani 1 1 d . . . . .
H12B H 0.3600 0.6650 1.0275 0.075 Uiso 1 1 calc R . . . .
C13B C 0.0483(7) 0.7500 1.0079(4) 0.073(5) Uani 1 2 d S T P . .
H13D H 0.0324 0.8064 1.0106 0.109 Uiso 0.5 1 calc R . . E -1
H13E H 0.0176 0.7091 1.0059 0.109 Uiso 0.5 1 calc R . . E -1
H13F H 0.0714 0.7345 1.0233 0.109 Uiso 0.5 1 calc R . . E -1
C14B C 0.2510(7) 0.7500 1.0452(3) 0.056(4) Uani 1 2 d S T P . .
H14D H 0.2574 0.6932 1.0523 0.085 Uiso 0.5 1 calc R . . F -1
H14E H 0.2768 0.7898 1.0538 0.085 Uiso 0.5 1 calc R . . F -1
H14F H 0.2119 0.7670 1.0488 0.085 Uiso 0.5 1 calc R . . F -1
C15B C 0.1211(7) 0.5718(12) 0.8899(3) 0.083(4) Uani 1 1 d . . . . .
C16B C 0.0648(7) 0.5878(15) 0.8942(4) 0.117(8) Uani 1 1 d . . . . .
H16B H 0.0528 0.6430 0.8989 0.140 Uiso 1 1 calc R . . . .
C17B C 0.0245(9) 0.522(2) 0.8917(4) 0.147(13) Uani 1 1 d . . . . .
H17B H -0.0143 0.5355 0.8935 0.177 Uiso 1 1 calc R . . . .
C18B C 0.0388(12) 0.439(2) 0.8867(4) 0.141(12) Uani 1 1 d . . . . .
H18B H 0.0121 0.3942 0.8856 0.169 Uiso 1 1 calc R . . . .
C19B C 0.0946(13) 0.428(2) 0.8834(6) 0.190(16) Uani 1 1 d . . . . .
H19B H 0.1061 0.3721 0.8795 0.228 Uiso 1 1 calc R . . . .
C20B C 0.1381(9) 0.4868(13) 0.8848(4) 0.117(7) Uani 1 1 d . . . . .
H20B H 0.1766 0.4715 0.8826 0.140 Uiso 1 1 calc R . . . .
C21B C 0.3600(6) 0.5673(9) 0.8957(2) 0.068(4) Uani 1 1 d . . . . .
C22B C 0.3467(10) 0.4825(10) 0.8922(3) 0.099(6) Uani 1 1 d . . . . .
H22B H 0.3081 0.4667 0.8907 0.119 Uiso 1 1 calc R . . . .
C23B C 0.3883(12) 0.4195(12) 0.8908(4) 0.124(9) Uani 1 1 d . . . . .
H23B H 0.3784 0.3629 0.8868 0.149 Uiso 1 1 calc R . . . .
C24B C 0.4410(11) 0.440(2) 0.8950(5) 0.138(12) Uani 1 1 d . . . . .
H24B H 0.4677 0.3957 0.8952 0.165 Uiso 1 1 calc R . . . .
C25B C 0.4632(8) 0.5250(14) 0.8995(4) 0.113(8) Uani 1 1 d . . . . .
H25B H 0.5021 0.5369 0.9021 0.135 Uiso 1 1 calc R . . . .
C26B C 0.4183(6) 0.5909(12) 0.8997(3) 0.089(5) Uani 1 1 d . . . . .
H26B H 0.4280 0.6483 0.9025 0.106 Uiso 1 1 calc R . . . .
C27B C 0.2477(10) 0.5856(18) 0.8537(5) 0.063(5) Uani 0.560(6) 1 d . U . D 1
H27D H 0.2818 0.6121 0.8465 0.094 Uiso 0.560(6) 1 calc GR . . D 1
H27E H 0.2146 0.6051 0.8437 0.094 Uiso 0.560(6) 1 calc GR . . D 1
H27F H 0.2509 0.5242 0.8521 0.094 Uiso 0.560(6) 1 calc GR . . D 1
C27D C 0.1174(19) 0.7500 0.8523(8) 0.061(6) Uani 0.440(6) 2 d S TU P D 2
H27G H 0.1018 0.6943 0.8482 0.092 Uiso 0.220(3) 1 calc R . . D 2
H27H H 0.0876 0.7927 0.8508 0.092 Uiso 0.220(3) 1 calc R . . D 2
H27I H 0.1479 0.7630 0.8398 0.092 Uiso 0.220(3) 1 calc R . . D 2
C28D C 0.3589(16) 0.7500 0.8601(7) 0.042(8) Uani 0.440(6) 2 d S T P D 2
H28D H 0.3764 0.6957 0.8558 0.063 Uiso 0.220(3) 1 calc R . . D 2
H28E H 0.3258 0.7588 0.8487 0.063 Uiso 0.220(3) 1 calc R . . D 2
H28F H 0.3862 0.7955 0.8571 0.063 Uiso 0.220(3) 1 calc R . . D 2
F1 F 0.4661(9) 0.2500 0.7592(3) 0.127(5) Uani 1 2 d S TU P . .
F2 F 0.3661(8) 0.2500 0.7826(4) 0.132(5) Uani 1 2 d S TU P . .
C33 C 0.4653(13) 0.2500 0.7865(6) 0.094(4) Uani 1 2 d S TU P . .
C34 C 0.4127(13) 0.2500 0.7966(6) 0.097(4) Uani 1 2 d S TU P . .
C35 C 0.4091(12) 0.2500 0.8249(6) 0.094(4) Uani 1 2 d S TU P . .
H35 H 0.3726 0.2500 0.8327 0.113 Uiso 1 2 calc RS T P . .
C36 C 0.4582(11) 0.2500 0.8425(6) 0.092(4) Uani 1 2 d S TU P . .
H36 H 0.4546 0.2500 0.8612 0.111 Uiso 1 2 calc RS T P . .
C37 C 0.5140(11) 0.2500 0.8291(5) 0.088(4) Uani 1 2 d S TU P . .
H37 H 0.5479 0.2500 0.8391 0.106 Uiso 1 2 calc RS T P . .
C38 C 0.5157(12) 0.2500 0.7999(5) 0.089(4) Uani 1 2 d S TU P . .
H38 H 0.5506 0.2500 0.7906 0.107 Uiso 1 2 calc RS T P . .

loop_
_atom_site_aniso_label
_atom_site_aniso_U_11
_atom_site_aniso_U_22
_atom_site_aniso_U_33
_atom_site_aniso_U_23
_atom_site_aniso_U_13
_atom_site_aniso_U_12
Ag1A 0.0657(7) 0.1130(13) 0.0486(6) 0.000 0.0001(6) 0.000
Ag2A 0.0583(4) 0.0606(5) 0.0567(5) -0.0066(4) 0.0066(4) -0.0041(4)
Se1A 0.0545(6) 0.0451(6) 0.0549(6) -0.0048(5) -0.0094(5) 0.0047(5)
Se2A 0.0951(10) 0.0504(7) 0.0467(6) 0.0027(6) 0.0106(7) -0.0064(7)
P1A 0.0572(15) 0.0520(15) 0.0451(13) 0.0043(13) -0.0105(12) -0.0087(14)
P2A 0.0426(11) 0.0423(12) 0.0409(12) -0.0004(11) -0.0031(10) -0.0018(11)
P3A 0.081(2) 0.073(2) 0.0407(13) 0.0035(15) 0.0099(14) 0.0121(19)
P4A 0.0657(16) 0.0449(14) 0.0395(12) -0.0019(12) 0.0098(12) -0.0044(14)
N1A 0.046(6) 0.044(7) 0.060(7) 0.000 -0.005(6) 0.000
N2A 0.050(6) 0.050(7) 0.031(5) 0.000 -0.004(5) 0.000
N3A 0.106(12) 0.063(9) 0.028(5) 0.000 -0.029(7) 0.000
N4A 0.082(9) 0.021(5) 0.046(6) 0.000 -0.002(7) 0.000
N5A 0.069(6) 0.031(4) 0.097(8) 0.009(5) 0.005(6) 0.007(4)
C29A 0.084(9) 0.059(8) 0.094(10) -0.009(8) 0.020(8) -0.001(8)
C30A 0.21(3) 0.066(10) 0.130(17) 0.035(12) 0.019(17) 0.040(14)
N6A 0.081(7) 0.106(10) 0.059(6) -0.027(7) 0.002(6) -0.022(8)
C1A 0.081(9) 0.049(7) 0.078(6) 0.015(6) -0.023(7) 0.001(7)
C6A 0.087(10) 0.055(6) 0.083(7) 0.018(6) -0.020(7) 0.004(8)
C5A 0.088(9) 0.055(6) 0.085(7) 0.020(7) -0.020(7) 0.007(8)
C4A 0.089(9) 0.052(7) 0.086(7) 0.020(7) -0.022(7) 0.003(8)
C3A 0.087(9) 0.052(7) 0.082(6) 0.019(7) -0.024(7) -0.001(7)
C2A 0.087(9) 0.052(7) 0.079(6) 0.019(7) -0.025(7) 0.001(7)
C1C 0.081(9) 0.050(6) 0.077(6) 0.014(6) -0.025(7) -0.001(7)
C6C 0.088(9) 0.055(6) 0.083(7) 0.018(6) -0.021(7) 0.007(7)
C5C 0.091(9) 0.059(6) 0.087(7) 0.018(6) -0.019(7) 0.010(7)
C4C 0.088(9) 0.053(7) 0.087(7) 0.019(7) -0.021(7) 0.006(7)
C3C 0.088(9) 0.049(7) 0.082(6) 0.020(7) -0.024(7) 0.001(7)
C2C 0.086(9) 0.050(7) 0.079(6) 0.019(7) -0.025(7) 0.002(7)
C7A 0.049(5) 0.041(5) 0.060(6) -0.004(5) 0.003(5) -0.014(5)
C8A 0.049(5) 0.050(6) 0.059(6) -0.013(6) 0.005(5) -0.003(5)
C9A 0.052(6) 0.078(9) 0.064(7) -0.010(7) 0.021(6) -0.003(6)
C10A 0.084(9) 0.077(9) 0.070(8) -0.018(8) 0.015(7) -0.042(8)
C11A 0.074(8) 0.094(10) 0.033(5) -0.028(6) 0.000(5) -0.017(8)
C12A 0.058(6) 0.062(7) 0.047(5) -0.013(6) -0.008(5) -0.006(6)
C13A 0.058(8) 0.032(6) 0.045(7) 0.000 0.004(7) 0.000
C14A 0.047(8) 0.074(12) 0.068(10) 0.000 -0.015(8) 0.000
C15A 0.112(13) 0.084(10) 0.070(7) 0.000(8) -0.010(7) 0.035(10)
C16A 0.115(13) 0.086(10) 0.072(6) 0.003(9) -0.014(7) 0.034(10)
C17A 0.116(13) 0.086(11) 0.073(7) 0.004(9) -0.013(8) 0.035(11)
C18A 0.117(13) 0.086(11) 0.072(7) 0.003(9) -0.014(8) 0.035(11)
C19A 0.117(13) 0.084(10) 0.075(7) 0.004(8) -0.015(8) 0.036(10)
C20A 0.115(13) 0.086(10) 0.074(7) 0.003(8) -0.013(7) 0.036(10)
C15C 0.111(13) 0.084(10) 0.069(7) 0.000(8) -0.010(7) 0.034(10)
C16C 0.115(13) 0.085(10) 0.071(6) 0.003(8) -0.013(7) 0.034(10)
C17C 0.117(13) 0.086(10) 0.073(6) 0.004(9) -0.015(7) 0.035(10)
C18C 0.119(13) 0.086(10) 0.074(7) 0.003(9) -0.014(8) 0.033(11)
C19C 0.118(13) 0.085(10) 0.076(7) 0.004(9) -0.015(8) 0.036(11)
C20C 0.115(13) 0.085(10) 0.073(7) 0.002(8) -0.014(7) 0.036(10)
C21A 0.086(9) 0.062(7) 0.048(6) -0.013(6) 0.019(6) 0.002(7)
C22A 0.110(12) 0.063(8) 0.052(6) 0.005(7) -0.011(7) -0.002(8)
C23A 0.080(9) 0.111(13) 0.089(10) 0.004(11) -0.002(9) -0.045(10)
C24A 0.109(13) 0.084(11) 0.086(10) -0.014(10) 0.025(10) -0.042(10)
C25A 0.109(12) 0.060(8) 0.080(9) -0.012(8) 0.007(9) -0.026(9)
C26A 0.084(8) 0.040(6) 0.063(7) 0.000(6) -0.002(7) -0.002(6)
C27A 0.056(10) 0.033(8) 0.18(3) 0.000 -0.030(14) 0.000
C28A 0.13(2) 0.063(12) 0.052(10) 0.000 -0.010(12) 0.000
C31A 0.073(8) 0.122(14) 0.062(8) -0.003(9) 0.012(7) -0.011(10)
C32A 0.137(17) 0.30(4) 0.078(11) -0.079(17) 0.007(12) -0.11(2)
Ag1B 0.0494(6) 0.0995(11) 0.0675(8) 0.000 0.0013(6) 0.000
Ag2B 0.0709(5) 0.0616(5) 0.0472(4) 0.0028(4) 0.0108(4) 0.0163(5)
Se1B 0.0524(6) 0.0648(8) 0.0603(7) -0.0006(6) 0.0131(6) -0.0139(6)
Se2B 0.061(2) 0.087(3) 0.051(2) 0.000 -0.0058(16) 0.000
Se2D 0.0663(18) 0.0505(17) 0.043(2) -0.0022(19) 0.0023(19) -0.0044(14)
Se3B 0.0541(16) 0.0440(16) 0.055(2) 0.000 0.0107(19) 0.000
P1B 0.0412(13) 0.095(3) 0.073(2) -0.002(2) 0.0036(14) -0.0072(17)
P2B 0.0412(11) 0.0444(13) 0.0448(12) 0.0004(12) 0.0088(10) -0.0065(11)
P3B 0.0592(16) 0.078(2) 0.0516(15) 0.0068(17) -0.0064(13) -0.0159(17)
P4B 0.0694(17) 0.0652(19) 0.0429(13) 0.0022(14) 0.0104(13) 0.0184(17)
N1B 0.040(6) 0.109(14) 0.068(9) 0.000 0.008(7) 0.000
N2B 0.043(6) 0.039(6) 0.052(7) 0.000 0.008(5) 0.000
N3B 0.057(7) 0.041(6) 0.039(8) 0.004(8) 0.011(8) -0.007(6)
N3D 0.061(9) 0.083(9) 0.060(9) 0.000 -0.009(9) 0.000
N4D 0.052(9) 0.034(8) 0.065(10) 0.000 0.001(10) 0.000
C1B 0.052(7) 0.097(11) 0.081(9) -0.014(9) 0.004(7) -0.018(8)
C2B 0.051(7) 0.142(17) 0.112(13) -0.022(13) -0.003(8) -0.006(9)
C3B 0.045(8) 0.31(4) 0.120(16) -0.07(2) -0.016(9) -0.058(17)
C4B 0.077(12) 0.22(3) 0.116(15) -0.06(2) 0.023(11) -0.093(18)
C5B 0.090(12) 0.124(16) 0.152(18) -0.041(15) 0.010(12) -0.068(12)
C6B 0.048(7) 0.102(13) 0.134(15) -0.020(12) 0.001(8) -0.018(8)
C7B 0.049(5) 0.057(6) 0.045(5) 0.005(5) 0.005(4) -0.008(5)
C8B 0.084(8) 0.040(5) 0.058(6) 0.012(5) 0.015(6) -0.003(6)
C9B 0.136(15) 0.056(8) 0.085(10) 0.018(8) 0.023(11) 0.036(10)
C10B 0.083(10) 0.082(10) 0.085(10) 0.011(9) -0.003(8) 0.047(9)
C11B 0.058(7) 0.104(12) 0.078(9) 0.011(9) 0.003(7) 0.033(8)
C12B 0.064(7) 0.057(7) 0.067(7) 0.006(6) -0.001(6) 0.026(6)
C13B 0.047(8) 0.104(16) 0.068(11) 0.000 0.015(8) 0.000
C14B 0.060(9) 0.064(10) 0.046(8) 0.000 0.012(7) 0.000
C15B 0.076(9) 0.100(12) 0.073(9) 0.012(9) 0.010(8) -0.028(9)
C16B 0.063(8) 0.141(17) 0.147(16) 0.079(15) -0.034(10) -0.042(11)
C17B 0.104(14) 0.23(3) 0.110(15) 0.11(2) -0.063(13) -0.092(19)
C18B 0.16(2) 0.18(2) 0.084(12) -0.002(16) -0.006(14) -0.12(2)
C19B 0.18(3) 0.17(3) 0.23(3) -0.10(2) 0.09(2) -0.09(2)
C20B 0.106(13) 0.105(14) 0.139(16) -0.031(14) 0.041(13) -0.052(12)
C21B 0.092(9) 0.065(8) 0.046(6) 0.003(6) 0.028(6) 0.006(8)
C22B 0.171(19) 0.067(9) 0.058(8) -0.007(8) 0.024(10) 0.020(11)
C23B 0.21(3) 0.070(10) 0.092(12) -0.009(10) 0.023(16) 0.086(15)
C24B 0.130(18) 0.18(3) 0.106(15) 0.053(17) 0.043(15) 0.10(2)
C25B 0.093(12) 0.119(15) 0.126(15) 0.050(14) 0.053(11) 0.060(12)
C26B 0.074(8) 0.105(12) 0.087(9) 0.041(9) 0.037(8) 0.051(9)
C27B 0.062(9) 0.081(11) 0.045(9) -0.009(10) 0.001(9) -0.008(9)
C27D 0.069(13) 0.065(13) 0.050(12) 0.000 -0.010(12) 0.000
C28D 0.07(2) 0.008(11) 0.044(17) 0.000 0.024(18) 0.000
F1 0.183(13) 0.086(9) 0.111(10) 0.000 0.013(10) 0.000
F2 0.121(11) 0.119(11) 0.156(12) 0.000 -0.040(10) 0.000
C33 0.119(9) 0.046(6) 0.117(9) 0.000 0.012(9) 0.000
C34 0.108(8) 0.058(7) 0.125(9) 0.000 0.002(9) 0.000
C35 0.100(9) 0.056(7) 0.126(10) 0.000 0.004(9) 0.000
C36 0.097(9) 0.053(7) 0.126(10) 0.000 0.001(9) 0.000
C37 0.100(9) 0.044(6) 0.121(10) 0.000 0.003(9) 0.000
C38 0.107(9) 0.038(6) 0.122(10) 0.000 0.019(9) 0.000

loop_
_atom_type_symbol
_atom_type_description
_atom_type_scat_dispersion_real
_atom_type_scat_dispersion_imag
_atom_type_scat_source
C C 0.0181 0.0091 'International Tables Vol C Tables 4.2.6.8 and 6.1.1.4'
H H 0.0000 0.0000 'International Tables Vol C Tables 4.2.6.8 and 6.1.1.4'
Ag Ag 0.1306 4.2820 'International Tables Vol C Tables 4.2.6.8 and 6.1.1.4'
F F 0.0727 0.0534 'International Tables Vol C Tables 4.2.6.8 and 6.1.1.4'
N N 0.0311 0.0180 'International Tables Vol C Tables 4.2.6.8 and 6.1.1.4'
P P 0.2955 0.4335 'International Tables Vol C Tables 4.2.6.8 and 6.1.1.4'
Se Se -0.7943 1.1372 'International Tables Vol C Tables 4.2.6.8 and 6.1.1.4'

loop_
_exptl_crystal_face_index_h
_exptl_crystal_face_index_k
_exptl_crystal_face_index_l
_exptl_crystal_face_perp_dist
0 1 0 0.0089
0 -1 0 0.0089
0 0 1 0.0238
0 0 -1 0.0308
-1 0 0 0.0495
1 0 0 0.0495

loop_
_geom_angle_atom_site_label_1
_geom_angle_atom_site_label_2
_geom_angle_atom_site_label_3
_geom_angle
_geom_angle_site_symmetry_1
_geom_angle_site_symmetry_3
Ag2A Ag1A Ag2A 69.47(5) . 7_575
P1A Ag1A Ag2A 87.88(7) 7_575 7_575
P1A Ag1A Ag2A 87.88(7) . .
P1A Ag1A Ag2A 123.52(8) . 7_575
P1A Ag1A Ag2A 123.52(8) 7_575 .
P1A Ag1A P1A 62.28(13) . 7_575
P3A Ag1A Ag2A 89.80(8) 7_575 7_575
P3A Ag1A Ag2A 126.76(10) 7_575 .
P3A Ag1A Ag2A 89.80(9) . .
P3A Ag1A Ag2A 126.76(10) . 7_575
P3A Ag1A P1A 140.48(11) . 7_575
P3A Ag1A P1A 103.01(10) 7_575 7_575
P3A Ag1A P1A 103.01(10) . .
P3A Ag1A P1A 140.49(11) 7_575 .
P3A Ag1A P3A 63.78(16) 7_575 .
Ag1A Ag2A Ag2A 55.27(2) . 7_575
P2A Ag2A Ag1A 88.33(7) . .
P2A Ag2A Ag2A 85.17(7) . 7_575
P2A Ag2A N5A 93.3(3) . .
P4A Ag2A Ag1A 85.35(8) . .
P4A Ag2A Ag2A 85.52(7) . 7_575
P4A Ag2A P2A 170.61(10) . .
P4A Ag2A N5A 93.6(3) . .
N5A Ag2A Ag1A 89.5(3) . .
N5A Ag2A Ag2A 144.8(3) . 7_575
N6A Ag2A Ag1A 177.9(3) . .
N6A Ag2A Ag2A 123.4(4) . 7_575
N6A Ag2A P2A 93.2(3) . .
N6A Ag2A P4A 92.9(3) . .
N6A Ag2A N5A 91.9(5) . .
P2A Se1A P1A 94.07(11) . .
P4A Se2A P3A 93.58(12) . .
Se1A P1A Ag1A 119.71(12) . .
N1A P1A Ag1A 90.7(4) . .
N1A P1A Se1A 107.7(5) . .
N1A P1A C1C 102.4(9) . .
C1A P1A Ag1A 126.1(13) . .
C1A P1A Se1A 104.9(12) . .
C1A P1A N1A 103.7(13) . .
C1C P1A Ag1A 133.0(8) . .
C1C P1A Se1A 99.0(8) . .
Se1A P2A Ag2A 118.82(11) . .
N2A P2A Ag2A 120.7(4) . .
N2A P2A Se1A 105.8(4) . .
N2A P2A C7A 103.5(5) . .
C7A P2A Ag2A 104.2(3) . .
C7A P2A Se1A 100.6(4) . .
Se2A P3A Ag1A 117.88(13) . .
N3A P3A Ag1A 92.2(5) . .
N3A P3A Se2A 104.5(6) . .
N3A P3A C15A 99.8(15) . .
N3A P3A C15C 106.0(14) . .
C15A P3A Ag1A 128.8(17) . .
C15A P3A Se2A 106.9(16) . .
C15C P3A Ag1A 133.9(16) . .
C15C P3A Se2A 98.3(15) . .
Se2A P4A Ag2A 119.42(14) . .
N4A P4A Ag2A 121.9(5) . .
N4A P4A Se2A 105.5(4) . .
N4A P4A C21A 101.8(6) . .
C21A P4A Ag2A 105.0(4) . .
C21A P4A Se2A 99.1(4) . .
P1A N1A P1A 110.1(7) . 7_575
C13A N1A P1A 120.9(5) . 7_575
C13A N1A P1A 120.9(5) . .
P2A N2A P2A 115.9(6) 7_575 .
C14A N2A P2A 118.4(4) . .
C14A N2A P2A 118.4(4) . 7_575
P3A N3A P3A 110.4(8) . 7_575
C27A N3A P3A 123.2(7) . 7_575
C27A N3A P3A 123.2(7) . .
P4A N4A P4A 115.6(9) 7_575 .
C28A N4A P4A 119.4(5) . 7_575
C28A N4A P4A 119.4(5) . .
C29A N5A Ag2A 178.8(13) . .
N5A C29A C30A 178(2) . .
C29A C30A H30A 109.5 . .
C29A C30A H30B 109.5 . .
C29A C30A H30C 109.5 . .
H30A C30A H30B 109.5 . .
H30A C30A H30C 109.5 . .
H30B C30A H30C 109.5 . .
C31A N6A Ag2A 177.2(15) . .
C6A C1A P1A 123.9(17) . .
C6A C1A C2A 120.0 . .
C2A C1A P1A 115.8(18) . .
C1A C6A H6A 120.0 . .
C5A C6A C1A 120.0 . .
C5A C6A H6A 120.0 . .
C6A C5A H5A 120.0 . .
C6A C5A C4A 120.0 . .
C4A C5A H5A 120.0 . .
C5A C4A H4A 120.0 . .
C3A C4A C5A 120.0 . .
C3A C4A H4A 120.0 . .
C4A C3A H3A 120.0 . .
C4A C3A C2A 120.0 . .
C2A C3A H3A 120.0 . .
C1A C2A H2A 120.0 . .
C3A C2A C1A 120.0 . .
C3A C2A H2A 120.0 . .
C6C C1C P1A 123.2(12) . .
C6C C1C C2C 120.0 . .
C2C C1C P1A 116.7(12) . .
C1C C6C H6C 120.0 . .
C5C C6C C1C 120.0 . .
C5C C6C H6C 120.0 . .
C6C C5C H5C 120.0 . .
C6C C5C C4C 120.0 . .
C4C C5C H5C 120.0 . .
C5C C4C H4C 120.0 . .
C3C C4C C5C 120.0 . .
C3C C4C H4C 120.0 . .
C4C C3C H3C 120.0 . .
C2C C3C C4C 120.0 . .
C2C C3C H3C 120.0 . .
C1C C2C H2C 120.0 . .
C3C C2C C1C 120.0 . .
C3C C2C H2C 120.0 . .
C8A C7A P2A 120.1(9) . .
C12A C7A P2A 121.9(9) . .
C12A C7A C8A 117.1(11) . .
C7A C8A H8A 118.8 . .
C9A C8A C7A 122.4(12) . .
C9A C8A H8A 118.8 . .
C8A C9A H9A 120.6 . .
C8A C9A C10A 118.9(14) . .
C10A C9A H9A 120.6 . .
C9A C10A H10A 119.2 . .
C11A C10A C9A 121.6(13) . .
C11A C10A H10A 119.2 . .
C10A C11A H11A 120.5 . .
C10A C11A C12A 118.9(12) . .
C12A C11A H11A 120.5 . .
C7A C12A C11A 121.1(12) . .
C7A C12A H12A 119.4 . .
C11A C12A H12A 119.4 . .
N1A C13A H13A 109.5 . .
N1A C13A H13B 109.5 . .
N1A C13A H13C 109.5 . .
H13A C13A H13B 109.5 . .
H13A C13A H13C 109.5 . .
H13B C13A H13C 109.5 . .
N2A C14A H14A 109.5 . .
N2A C14A H14B 109.5 . .
N2A C14A H14C 109.5 . .
H14A C14A H14B 109.5 . .
H14A C14A H14C 109.5 . .
H14B C14A H14C 109.5 . .
C16A C15A P3A 119(2) . .
C16A C15A C20A 120.0 . .
C20A C15A P3A 121(2) . .
C15A C16A H16A 120.0 . .
C17A C16A C15A 120.00(5) . .
C17A C16A H16A 120.0 . .
C16A C17A H17A 120.0 . .
C16A C17A C18A 120.0 . .
C18A C17A H17A 120.0 . .
C17A C18A H18A 120.0 . .
C17A C18A C19A 120.0 . .
C19A C18A H18A 120.0 . .
C18A C19A H19A 120.0 . .
C20A C19A C18A 120.0 . .
C20A C19A H19A 120.0 . .
C15A C20A H20A 120.0 . .
C19A C20A C15A 120.0 . .
C19A C20A H20A 120.0 . .
C16C C15C P3A 119(2) . .
C16C C15C C20C 120.0 . .
C20C C15C P3A 121(2) . .
C15C C16C H16C 120.0 . .
C15C C16C C17C 120.0 . .
C17C C16C H16C 120.0 . .
C16C C17C H17C 120.0 . .
C18C C17C C16C 120.0 . .
C18C C17C H17C 120.0 . .
C17C C18C H18C 120.0 . .
C19C C18C C17C 120.0 . .
C19C C18C H18C 120.0 . .
C18C C19C H19C 120.0 . .
C18C C19C C20C 120.0 . .
C20C C19C H19C 120.0 . .
C15C C20C H20C 120.0 . .
C19C C20C C15C 120.0 . .
C19C C20C H20C 120.0 . .
C22A C21A P4A 118.5(11) . .
C26A C21A P4A 120.4(11) . .
C26A C21A C22A 120.5(14) . .
C21A C22A H22A 120.1 . .
C21A C22A C23A 119.8(15) . .
C23A C22A H22A 120.1 . .
C22A C23A H23A 118.9 . .
C22A C23A C24A 122.2(17) . .
C24A C23A H23A 118.9 . .
C23A C24A H24A 122.2 . .
C23A C24A C25A 115.7(15) . .
C25A C24A H24A 122.2 . .
C24A C25A H25A 120.0 . .
C26A C25A C24A 120.0(15) . .
C26A C25A H25A 120.0 . .
C21A C26A C25A 121.6(14) . .
C21A C26A H26A 119.2 . .
C25A C26A H26A 119.2 . .
N3A C27A H27A 109.5 . .
N3A C27A H27B 109.5 . .
N3A C27A H27C 109.5 . .
H27A C27A H27B 109.5 . .
H27A C27A H27C 109.5 . .
H27B C27A H27C 109.5 . .
N4A C28A H28A 109.5 . .
N4A C28A H28B 109.5 . .
N4A C28A H28C 109.5 . .
H28A C28A H28B 109.5 . .
H28A C28A H28C 109.5 . .
H28B C28A H28C 109.5 . .
N6A C31A C32A 178(2) . .
C31A C32A H32A 109.5 . .
C31A C32A H32B 109.5 . .
C31A C32A H32C 109.5 . .
H32A C32A H32B 109.5 . .
H32A C32A H32C 109.5 . .
H32B C32A H32C 109.5 . .
Ag2B Ag1B Ag2B 64.67(5) . 7_575
P1B Ag1B Ag2B 93.20(9) . .
P1B Ag1B Ag2B 127.90(9) 7_575 .
P1B Ag1B Ag2B 127.90(9) . 7_575
P1B Ag1B Ag2B 93.20(9) 7_575 7_575
P1B Ag1B P1B 62.94(19) 7_575 .
P3B Ag1B Ag2B 87.09(8) . .
P3B Ag1B Ag2B 124.10(9) . 7_575
P3B Ag1B Ag2B 87.09(9) 7_575 7_575
P3B Ag1B Ag2B 124.10(9) 7_575 .
P3B Ag1B P1B 139.02(12) . 7_575
P3B Ag1B P1B 139.02(12) 7_575 .
P3B Ag1B P1B 99.10(12) . .
P3B Ag1B P1B 99.10(11) 7_575 7_575
P3B Ag1B P3B 69.72(16) . 7_575
Ag1B Ag2B Ag2B 57.67(3) . 7_575
P2B Ag2B Ag1B 85.94(7) . .
P2B Ag2B Ag2B 88.17(7) . 7_575
P2B Ag2B N4B 88.6(3) . .
P4B Ag2B Ag1B 86.70(8) . .
P4B Ag2B Ag2B 91.29(8) . 7_575
P4B Ag2B P2B 171.60(11) . .
P4B Ag2B N4B 87.8(3) . .
N4B Ag2B Ag1B 93.8(3) . .
N4B Ag2B Ag2B 151.4(3) . 7_575
N5B Ag2B Ag1B 156.5(8) . .
N5B Ag2B Ag2B 98.8(8) . 7_575
N5B Ag2B P2B 94.4(8) . .
N5B Ag2B P4B 94.0(8) . .
N5B Ag2B N4B 109.7(9) . .
P2B Se1B P1B 95.14(12) . .
P3B Se2B P3B 84.0(2) 7_575 .
P4B Se2D P3B 91.66(19) . .
P4B Se3B P4B 93.8(2) 7_575 .
Se1B P1B Ag1B 116.18(13) . .
N1B P1B Ag1B 92.2(4) . .
N1B P1B Se1B 106.6(6) . .
N1B P1B C1B 105.0(7) . .
C1B P1B Ag1B 133.7(5) . .
C1B P1B Se1B 99.8(6) . .
Se1B P2B Ag2B 119.69(12) . .
N2B P2B Ag2B 118.1(4) . .
N2B P2B Se1B 107.0(4) . .
N2B P2B C7B 104.0(5) . .
C7B P2B Ag2B 106.3(4) . .
C7B P2B Se1B 98.8(4) . .
Se2B P3B Ag1B 102.16(16) . .
Se2D P3B Ag1B 123.04(17) . .
N3B P3B Ag1B 115.0(8) . .
N3B P3B Se2B 103.0(7) . .
N3D P3B Ag1B 83.8(11) . .
N3D P3B Se2D 109.7(13) . .
C15B P3B Ag1B 126.8(5) . .
C15B P3B Se2B 101.0(6) . .
C15B P3B Se2D 104.2(6) . .
C15B P3B N3B 105.3(10) . .
C15B P3B N3D 103.3(11) . .
Se2D P4B Ag2B 126.99(19) . .
Se3B P4B Ag2B 127.20(18) . .
N3B P4B Ag2B 112.1(7) . .
N3B P4B Se3B 104.8(7) . .
N4D P4B Ag2B 109.8(12) . .
N4D P4B Se2D 106.5(12) . .
C21B P4B Ag2B 107.2(4) . .
C21B P4B Se2D 100.1(5) . .
C21B P4B Se3B 98.0(4) . .
C21B P4B N3B 104.8(9) . .
C21B P4B N4D 103.8(12) . .
P1B N1B P1B 111.0(8) . 7_575
C13B N1B P1B 121.6(5) . 7_575
C13B N1B P1B 121.6(5) . .
P2B N2B P2B 117.3(8) 7_575 .
C14B N2B P2B 118.7(4) . 7_575
C14B N2B P2B 118.7(4) . .
P3B N3B P4B 111.9(12) . .
C27B N3B P3B 121.6(18) . .
C27B N3B P4B 119.7(17) . .
P3B N3D P3B 109.8(19) 7_575 .
C27D N3D P3B 121.1(14) . .
C27D N3D P3B 121.1(14) . 7_575
C28B N4B Ag2B 175(2) . .
N4B C28B C29B 166(4) . .
C28B C29B H29A 109.5 . .
C28B C29B H29B 109.5 . .
C28B C29B H29C 109.5 . .
H29A C29B H29B 109.5 . .
H29A C29B H29C 109.5 . .
H29B C29B H29C 109.5 . .
P4B N4D P4B 117(2) 7_575 .
C28D N4D P4B 113.5(14) . 7_575
C28D N4D P4B 113.5(14) . .
C2B C1B P1B 121.1(15) . .
C6B C1B P1B 124.6(12) . .
C6B C1B C2B 114.2(15) . .
C1B C2B H2B 119.5 . .
C3B C2B C1B 121(2) . .
C3B C2B H2B 119.5 . .
C2B C3B H3B 118.6 . .
C2B C3B C4B 123(2) . .
C4B C3B H3B 118.6 . .
C3B C4B H4B 122.0 . .
C5B C4B C3B 115.9(18) . .
C5B C4B H4B 122.0 . .
C4B C5B H5B 118.8 . .
C4B C5B C6B 122(2) . .
C6B C5B H5B 118.8 . .
C1B C6B C5B 123.3(18) . .
C1B C6B H6B 118.4 . .
C5B C6B H6B 118.4 . .
C8B C7B P2B 122.7(9) . .
C8B C7B C12B 116.9(12) . .
C12B C7B P2B 120.1(9) . .
C7B C8B H8B 120.3 . .
C9B C8B C7B 119.5(14) . .
C9B C8B H8B 120.3 . .
C8B C9B H9B 118.1 . .
C10B C9B C8B 123.9(15) . .
C10B C9B H9B 118.1 . .
C9B C10B H10B 121.6 . .
C9B C10B C11B 116.8(14) . .
C11B C10B H10B 121.6 . .
C10B C11B H11B 118.7 . .
C10B C11B C12B 122.6(15) . .
C12B C11B H11B 118.7 . .
C7B C12B H12B 119.9 . .
C11B C12B C7B 120.2(14) . .
C11B C12B H12B 119.9 . .
N1B C13B H13D 109.5 . .
N1B C13B H13E 109.5 . .
N1B C13B H13F 109.5 . .
H13D C13B H13E 109.5 . .
H13D C13B H13F 109.5 . .
H13E C13B H13F 109.5 . .
N2B C14B H14D 109.5 . .
N2B C14B H14E 109.5 . .
N2B C14B H14F 109.5 . .
H14D C14B H14E 109.5 . .
H14D C14B H14F 109.5 . .
H14E C14B H14F 109.5 . .
C16B C15B P3B 120.8(16) . .
C16B C15B C20B 118.5(18) . .
C20B C15B P3B 120.0(13) . .
C15B C16B H16B 120.0 . .
C15B C16B C17B 120(2) . .
C17B C16B H16B 120.0 . .
C16B C17B H17B 118.2 . .
C18B C17B C16B 124(3) . .
C18B C17B H17B 118.2 . .
C17B C18B H18B 123.8 . .
C19B C18B C17B 112(2) . .
C19B C18B H18B 123.8 . .
C18B C19B H19B 115.1 . .
C18B C19B C20B 130(3) . .
C20B C19B H19B 115.1 . .
C15B C20B H20B 122.3 . .
C19B C20B C15B 115(2) . .
C19B C20B H20B 122.3 . .
C22B C21B P4B 121.8(14) . .
C22B C21B C26B 119.0(16) . .
C26B C21B P4B 118.2(11) . .
C21B C22B H22B 118.8 . .
C21B C22B C23B 122(2) . .
C23B C22B H22B 118.8 . .
C22B C23B H23B 120.7 . .
C24B C23B C22B 119(2) . .
C24B C23B H23B 120.7 . .
C23B C24B H24B 116.5 . .
C23B C24B C25B 127(2) . .
C25B C24B H24B 116.5 . .
C24B C25B H25B 123.5 . .
C24B C25B C26B 112.9(19) . .
C26B C25B H25B 123.5 . .
C21B C26B C25B 119.9(19) . .
C21B C26B H26B 120.0 . .
C25B C26B H26B 120.0 . .
N3B C27B H27D 109.5 . .
N3B C27B H27E 109.5 . .
N3B C27B H27F 109.5 . .
H27D C27B H27E 109.5 . .
H27D C27B H27F 109.5 . .
H27E C27B H27F 109.5 . .
N3D C27D H27G 109.5 . .
N3D C27D H27H 109.5 . .
N3D C27D H27I 109.5 . .
H27G C27D H27H 109.5 . .
H27G C27D H27I 109.5 . .
H27H C27D H27I 109.5 . .
N4D C28D H28D 109.5 . .
N4D C28D H28E 109.5 . .
N4D C28D H28F 109.5 . .
H28D C28D H28E 109.5 . .
H28D C28D H28F 109.5 . .
H28E C28D H28F 109.5 . .
C34 C33 F1 113(3) . .
C34 C33 C38 128(3) . .
C38 C33 F1 119(3) . .
F2 C34 C33 125(3) . .
F2 C34 C35 119(3) . .
C33 C34 C35 116(3) . .
C34 C35 H35 118.1 . .
C34 C35 C36 124(3) . .
C36 C35 H35 118.1 . .
C35 C36 H36 122.2 . .
C35 C36 C37 116(3) . .
C37 C36 H36 122.2 . .
C36 C37 H37 120.7 . .
C38 C37 C36 119(3) . .
C38 C37 H37 120.7 . .
C33 C38 C37 118(3) . .
C33 C38 H38 121.0 . .
C37 C38 H38 121.0 . .

loop_
_geom_bond_atom_site_label_1
_geom_bond_atom_site_label_2
_geom_bond_distance
_geom_bond_site_symmetry_2
Ag1A Ag2A 2.9120(14) 7_575
Ag1A Ag2A 2.9119(14) .
Ag1A P1A 2.700(3) 7_575
Ag1A P1A 2.700(3) .
Ag1A P3A 2.690(4) .
Ag1A P3A 2.690(4) 7_575
Ag2A Ag2A 3.3183(19) 7_575
Ag2A P2A 2.477(3) .
Ag2A P4A 2.453(3) .
Ag2A N5A 2.500(10) .
Ag2A N6A 2.375(12) .
Se1A P1A 2.263(3) .
Se1A P2A 2.262(3) .
Se2A P3A 2.252(4) .
Se2A P4A 2.248(3) .
P1A N1A 1.703(8) .
P1A C1A 1.67(2) .
P1A C1C 1.918(15) .
P2A N2A 1.712(6) .
P2A C7A 1.799(11) .
P3A N3A 1.730(9) .
P3A C15A 1.85(2) .
P3A C15C 1.837(17) .
P4A N4A 1.735(8) .
P4A C21A 1.852(15) .
N1A P1A 1.703(8) 7_575
N1A C13A 1.476(18) .
N2A P2A 1.712(6) 7_575
N2A C14A 1.47(2) .
N3A P3A 1.730(9) 7_575
N3A C27A 1.28(3) .
N4A P4A 1.734(8) 7_575
N4A C28A 1.35(3) .
N5A C29A 1.152(17) .
C29A C30A 1.49(2) .
C30A H30A 0.9600 .
C30A H30B 0.9600 .
C30A H30C 0.9600 .
N6A C31A 1.140(18) .
C1A C6A 1.3900 .
C1A C2A 1.3900 .
C6A H6A 0.9300 .
C6A C5A 1.3900 .
C5A H5A 0.9300 .
C5A C4A 1.3900 .
C4A H4A 0.9300 .
C4A C3A 1.3900 .
C3A H3A 0.9300 .
C3A C2A 1.3900 .
C2A H2A 0.9300 .
C1C C6C 1.3900 .
C1C C2C 1.3900 .
C6C H6C 0.9300 .
C6C C5C 1.3900 .
C5C H5C 0.9300 .
C5C C4C 1.3900 .
C4C H4C 0.9300 .
C4C C3C 1.3900 .
C3C H3C 0.9300 .
C3C C2C 1.3900 .
C2C H2C 0.9300 .
C7A C8A 1.385(16) .
C7A C12A 1.383(15) .
C8A H8A 0.9300 .
C8A C9A 1.373(17) .
C9A H9A 0.9300 .
C9A C10A 1.38(2) .
C10A H10A 0.9300 .
C10A C11A 1.35(2) .
C11A H11A 0.9300 .
C11A C12A 1.413(15) .
C12A H12A 0.9300 .
C13A H13A 0.9600 .
C13A H13B 0.9600 .
C13A H13C 0.9600 .
C14A H14A 0.9600 .
C14A H14B 0.9600 .
C14A H14C 0.9600 .
C15A C16A 1.3900 .
C15A C20A 1.3900 .
C16A H16A 0.9300 .
C16A C17A 1.3900 .
C17A H17A 0.9300 .
C17A C18A 1.3900 .
C18A H18A 0.9300 .
C18A C19A 1.3900 .
C19A H19A 0.9300 .
C19A C20A 1.3900 .
C20A H20A 0.9300 .
C15C C16C 1.3900 .
C15C C20C 1.3900 .
C16C H16C 0.9300 .
C16C C17C 1.3900 .
C17C H17C 0.9300 .
C17C C18C 1.3900 .
C18C H18C 0.9300 .
C18C C19C 1.3900 .
C19C H19C 0.9300 .
C19C C20C 1.3900 .
C20C H20C 0.9300 .
C21A C22A 1.364(19) .
C21A C26A 1.363(18) .
C22A H22A 0.9300 .
C22A C23A 1.36(2) .
C23A H23A 0.9300 .
C23A C24A 1.42(2) .
C24A H24A 0.9300 .
C24A C25A 1.43(2) .
C25A H25A 0.9300 .
C25A C26A 1.371(19) .
C26A H26A 0.9300 .
C27A H27A 0.9600 .
C27A H27B 0.9600 .
C27A H27C 0.9600 .
C28A H28A 0.9600 .
C28A H28B 0.9600 .
C28A H28C 0.9600 .
C31A C32A 1.49(2) .
C32A H32A 0.9600 .
C32A H32B 0.9600 .
C32A H32C 0.9600 .
Ag1B Ag2B 2.8590(14) 7_575
Ag1B Ag2B 2.8589(14) .
Ag1B P1B 2.663(4) .
Ag1B P1B 2.663(4) 7_575
Ag1B P3B 2.614(4) .
Ag1B P3B 2.614(4) 7_575
Ag2B Ag2B 3.0582(19) 7_575
Ag2B P2B 2.478(3) .
Ag2B P4B 2.473(3) .
Ag2B N4B 2.586(17) .
Ag2B N5B 2.39(3) .
Se1B P1B 2.268(4) .
Se1B P2B 2.266(3) .
Se2B P3B 2.232(4) 7_575
Se2B P3B 2.232(4) .
Se2D P3B 2.135(5) .
Se2D P4B 2.101(5) .
Se3B P4B 2.171(4) .
Se3B P4B 2.171(4) 7_575
P1B N1B 1.687(9) .
P1B C1B 1.795(15) .
P2B N2B 1.698(7) .
P2B C7B 1.780(12) .
P3B N3B 1.82(2) .
P3B N3D 1.83(2) .
P3B C15B 1.798(16) .
P4B N3B 1.85(3) .
P4B N4D 1.86(2) .
P4B C21B 1.816(14) .
N1B P1B 1.687(9) 7_575
N1B C13B 1.50(2) .
N2B P2B 1.698(7) 7_575
N2B C14B 1.483(18) .
N3B C27B 1.48(3) .
N3D P3B 1.83(2) 7_575
N3D C27D 1.53(5) .
N4B C28B 1.14(2) .
C28B C29B 1.51(2) .
C29B H29A 0.9600 .
C29B H29B 0.9600 .
C29B H29C 0.9600 .
N4D P4B 1.86(2) 7_575
N4D C28D 1.59(5) .
C1B C2B 1.44(2) .
C1B C6B 1.35(2) .
C2B H2B 0.9300 .
C2B C3B 1.31(3) .
C3B H3B 0.9300 .
C3B C4B 1.40(4) .
C4B H4B 0.9300 .
C4B C5B 1.33(3) .
C5B H5B 0.9300 .
C5B C6B 1.36(2) .
C6B H6B 0.9300 .
C7B C8B 1.406(16) .
C7B C12B 1.421(17) .
C8B H8B 0.9300 .
C8B C9B 1.384(19) .
C9B H9B 0.9300 .
C9B C10B 1.36(2) .
C10B H10B 0.9300 .
C10B C11B 1.37(2) .
C11B H11B 0.9300 .
C11B C12B 1.382(17) .
C12B H12B 0.9300 .
C13B H13D 0.9600 .
C13B H13E 0.9600 .
C13B H13F 0.9600 .
C14B H14D 0.9600 .
C14B H14E 0.9600 .
C14B H14F 0.9600 .
C15B C16B 1.35(2) .
C15B C20B 1.40(3) .
C16B H16B 0.9300 .
C16B C17B 1.39(3) .
C17B H17B 0.9300 .
C17B C18B 1.36(4) .
C18B H18B 0.9300 .
C18B C19B 1.32(4) .
C19B H19B 0.9300 .
C19B C20B 1.36(3) .
C20B H20B 0.9300 .
C21B C22B 1.36(2) .
C21B C26B 1.42(2) .
C22B H22B 0.9300 .
C22B C23B 1.38(2) .
C23B H23B 0.9300 .
C23B C24B 1.28(3) .
C24B H24B 0.9300 .
C24B C25B 1.43(3) .
C25B H25B 0.9300 .
C25B C26B 1.459(19) .
C26B H26B 0.9300 .
C27B H27D 0.9600 .
C27B H27E 0.9600 .
C27B H27F 0.9600 .
C27D H27G 0.9600 .
C27D H27H 0.9600 .
C27D H27I 0.9600 .
C28D H28D 0.9600 .
C28D H28E 0.9600 .
C28D H28F 0.9600 .
F1 C33 1.35(3) .
F2 C34 1.29(3) .
C33 C34 1.32(4) .
C33 C38 1.34(4) .
C34 C35 1.40(4) .
C35 H35 0.9300 .
C35 C36 1.43(3) .
C36 H36 0.9300 .
C36 C37 1.45(3) .
C37 H37 0.9300 .
C37 C38 1.45(3) .
C38 H38 0.9300 .

loop_
_geom_torsion_atom_site_label_1
_geom_torsion_atom_site_label_2
_geom_torsion_atom_site_label_3
_geom_torsion_atom_site_label_4
_geom_torsion
_geom_torsion_site_symmetry_4
Ag1A P1A N1A P1A -22.9(7) 7_575
Ag1A P1A N1A C13A -171.7(11) .
Ag1A P1A C1A C6A 113(2) .
Ag1A P1A C1A C2A -60.2(18) .
Ag1A P3A N3A P3A 10.9(9) 7_575
Ag1A P3A N3A C27A 171.5(16) .
Ag1A P3A C15A C16A 53(3) .
Ag1A P3A C15A C20A -119(2) .
Ag1A P3A C15C C16C 64(2) .
Ag1A P3A C15C C20C -114.1(19) .
Ag2A P2A N2A P2A 40.0(8) 7_575
Ag2A P2A N2A C14A -170.3(8) .
Ag2A P2A C7A C8A -79.0(9) .
Ag2A P2A C7A C12A 90.4(9) .
Ag2A P4A N4A P4A -35.3(9) 7_575
Ag2A P4A N4A C28A 171.4(11) .
Ag2A P4A C21A C22A -92.7(11) .
Ag2A P4A C21A C26A 78.6(11) .
Se1A P1A N1A P1A 98.8(7) 7_575
Se1A P1A N1A C13A -50.0(11) .
Se1A P1A C1A C6A -33(2) .
Se1A P1A C1A C2A 153.9(11) .
Se1A P2A N2A P2A -98.7(6) 7_575
Se1A P2A N2A C14A 50.9(10) .
Se1A P2A C7A C8A 44.6(9) .
Se1A P2A C7A C12A -146.0(9) .
Se2A P3A N3A P3A -108.7(8) 7_575
Se2A P3A N3A C27A 51.9(17) .
Se2A P3A C15A C16A -156.1(15) .
Se2A P3A C15A C20A 32(3) .
Se2A P3A C15C C16C -153.1(16) .
Se2A P3A C15C C20C 29(2) .
Se2A P4A N4A P4A 105.4(7) 7_575
Se2A P4A N4A C28A -47.9(13) .
Se2A P4A C21A C22A 143.4(10) .
Se2A P4A C21A C26A -45.3(11) .
P1A C1A C6A C5A -173(3) .
P1A C1A C2A C3A 174(2) .
P1A C1C C6C C5C -177.4(17) .
P1A C1C C2C C3C 177.5(16) .
P2A C7A C8A C9A 170.4(9) .
P2A C7A C12A C11A -170.4(9) .
P3A C15A C16A C17A -172(3) .
P3A C15A C20A C19A 172(3) .
P3A C15C C16C C17C -178(3) .
P3A C15C C20C C19C 178(3) .
P4A C21A C22A C23A 175.8(12) .
P4A C21A C26A C25A -171.4(11) .
N1A P1A C1A C6A -145(2) .
N1A P1A C1A C2A 41.0(15) .
N2A P2A C7A C8A 153.9(9) .
N2A P2A C7A C12A -36.7(11) .
N3A P3A C15A C16A -48(2) .
N3A P3A C15A C20A 140(2) .
N3A P3A C15C C16C -45(2) .
N3A P3A C15C C20C 136.5(18) .
N4A P4A C21A C22A 35.3(12) .
N4A P4A C21A C26A -153.4(11) .
C1A P1A N1A P1A -150.4(14) 7_575
C1A P1A N1A C13A 60.8(17) .
C1A C6A C5A C4A 0.0 .
C6A C1A C2A C3A 0.0 .
C6A C5A C4A C3A 0.0 .
C5A C4A C3A C2A 0.0 .
C4A C3A C2A C1A 0.0 .
C2A C1A C6A C5A 0.0 .
C1C P1A N1A P1A -157.4(10) 7_575
C1C P1A N1A C13A 53.8(14) .
C1C C6C C5C C4C 0.0 .
C6C C1C C2C C3C 0.0 .
C6C C5C C4C C3C 0.0 .
C5C C4C C3C C2C 0.0 .
C4C C3C C2C C1C 0.0 .
C2C C1C C6C C5C 0.0 .
C7A P2A N2A P2A 155.9(6) 7_575
C7A P2A N2A C14A -54.4(11) .
C7A C8A C9A C10A -0.6(17) .
C8A C7A C12A C11A -0.7(17) .
C8A C9A C10A C11A 1(2) .
C9A C10A C11A C12A -1(2) .
C10A C11A C12A C7A 1.0(19) .
C12A C7A C8A C9A 0.5(17) .
C15A P3A N3A P3A 140.9(19) 7_575
C15A P3A N3A C27A -59(2) .
C15A C16A C17A C18A 0.0 .
C16A C15A C20A C19A 0.0 .
C16A C17A C18A C19A 0.0 .
C17A C18A C19A C20A 0.0 .
C18A C19A C20A C15A 0.0 .
C20A C15A C16A C17A 0.0 .
C15C P3A N3A P3A 148.1(17) 7_575
C15C P3A N3A C27A -51(2) .
C15C C16C C17C C18C 0.0 .
C16C C15C C20C C19C 0.0 .
C16C C17C C18C C19C 0.0 .
C17C C18C C19C C20C 0.0 .
C18C C19C C20C C15C 0.0 .
C20C C15C C16C C17C 0.0 .
C21A P4A N4A P4A -151.6(7) 7_575
C21A P4A N4A C28A 55.1(14) .
C21A C22A C23A C24A -6(3) .
C22A C21A C26A C25A 0(2) .
C22A C23A C24A C25A 4(2) .
C23A C24A C25A C26A 0(2) .
C24A C25A C26A C21A -2(2) .
C26A C21A C22A C23A 4(2) .
Ag1B P1B N1B P1B -12.3(8) 7_575
Ag1B P1B N1B C13B -166.0(12) .
Ag1B P1B C1B C2B -79.8(15) .
Ag1B P1B C1B C6B 97.1(17) .
Ag1B P3B N3B P4B -3.5(14) .
Ag1B P3B N3B C27B -154.3(17) .
Ag1B P3B N3D P3B 32.2(18) 7_575
Ag1B P3B N3D C27D -178(3) .
Ag1B P3B C15B C16B 49.5(17) .
Ag1B P3B C15B C20B -121.0(14) .
Ag2B P2B N2B P2B 36.1(9) 7_575
Ag2B P2B N2B C14B -169.7(9) .
Ag2B P2B C7B C8B -86.0(10) .
Ag2B P2B C7B C12B 87.8(9) .
Ag2B P4B N3B P3B 41.3(13) .
Ag2B P4B N3B C27B -167.3(17) .
Ag2B P4B N4D P4B -50(2) 7_575
Ag2B P4B N4D C28D 174(2) .
Ag2B P4B C21B C22B 86.7(12) .
Ag2B P4B C21B C26B -81.9(10) .
Se1B P1B N1B P1B 105.8(8) 7_575
Se1B P1B N1B C13B -47.8(13) .
Se1B P1B C1B C2B 138.6(13) .
Se1B P1B C1B C6B -44.5(17) .
Se1B P2B N2B P2B -102.6(6) 7_575
Se1B P2B N2B C14B 51.6(11) .
Se1B P2B C7B C8B 38.6(10) .
Se1B P2B C7B C12B -147.7(9) .
Se2B P3B N3B P4B 106.8(10) .
Se2B P3B N3B C27B -44(2) .
Se2B P3B C15B C16B -64.9(15) .
Se2B P3B C15B C20B 124.6(15) .
Se2D P3B N3D P3B -91(2) 7_575
Se2D P3B N3D C27D 59(3) .
Se2D P3B C15B C16B -157.3(14) .
Se2D P3B C15B C20B 32.2(16) .
Se2D P4B N4D P4B 90(2) 7_575
Se2D P4B N4D C28D -45(2) .
Se2D P4B C21B C22B -47.3(12) .
Se2D P4B C21B C26B 144.2(10) .
Se3B P4B N3B P3B -100.2(10) .
Se3B P4B N3B C27B 51(2) .
Se3B P4B C21B C22B -140.2(11) .
Se3B P4B C21B C26B 51.2(10) .
P1B C1B C2B C3B 174.8(17) .
P1B C1B C6B C5B -173.6(16) .
P2B C7B C8B C9B 170.5(10) .
P2B C7B C12B C11B -172.7(10) .
P3B C15B C16B C17B -175.3(14) .
P3B C15B C20B C19B 174.0(19) .
P4B C21B C22B C23B -172.4(13) .
P4B C21B C26B C25B 170.0(12) .
N1B P1B C1B C2B 28.3(15) .
N1B P1B C1B C6B -154.8(16) .
N2B P2B C7B C8B 148.7(10) .
N2B P2B C7B C12B -37.6(11) .
N3B P3B C15B C16B -171.8(15) .
N3B P3B C15B C20B 17.7(18) .
N3B P4B C21B C22B -32.5(14) .
N3B P4B C21B C26B 158.9(12) .
N3D P3B C15B C16B -43(2) .
N3D P3B C15B C20B 147(2) .
N4D P4B C21B C22B -157.1(17) .
N4D P4B C21B C26B 34.3(17) .
C1B P1B N1B P1B -148.9(8) 7_575
C1B P1B N1B C13B 57.5(14) .
C1B C2B C3B C4B 3(4) .
C2B C1B C6B C5B 4(3) .
C2B C3B C4B C5B -4(4) .
C3B C4B C5B C6B 5(4) .
C4B C5B C6B C1B -5(4) .
C6B C1B C2B C3B -2(3) .
C7B P2B N2B P2B 153.5(6) 7_575
C7B P2B N2B C14B -52.3(12) .
C7B C8B C9B C10B 5(2) .
C8B C7B C12B C11B 1.5(18) .
C8B C9B C10B C11B -5(2) .
C9B C10B C11B C12B 2(2) .
C10B C11B C12B C7B -1(2) .
C12B C7B C8B C9B -3.4(18) .
C15B P3B N3B P4B -147.8(11) .
C15B P3B N3B C27B 61(2) .
C15B P3B N3D P3B 158.6(17) 7_575
C15B P3B N3D C27D -52(3) .
C15B C16B C17B C18B 4(3) .
C16B C15B C20B C19B 3(3) .
C16B C17B C18B C19B -3(4) .
C17B C18B C19B C20B 1(5) .
C18B C19B C20B C15B -2(5) .
C20B C15B C16B C17B -5(3) .
C21B P4B N3B P3B 157.1(10) .
C21B P4B N3B C27B -51(2) .
C21B P4B N4D P4B -164.7(17) 7_575
C21B P4B N4D C28D 60(2) .
C21B C22B C23B C24B 6(3) .
C22B C21B C26B C25B 1(2) .
C22B C23B C24B C25B -5(4) .
C23B C24B C25B C26B 2(3) .
C24B C25B C26B C21B 0(2) .
C26B C21B C22B C23B -4(2) .
F1 C33 C34 F2 0.000(13) .
F1 C33 C34 C35 180.000(12) .
F1 C33 C38 C37 180.000(12) .
F2 C34 C35 C36 180.000(13) .
C33 C34 C35 C36 0.000(16) .
C34 C33 C38 C37 0.000(15) .
C34 C35 C36 C37 0.000(14) .
C35 C36 C37 C38 0.000(14) .
C36 C37 C38 C33 0.000(13) .
C38 C33 C34 F2 180.000(12) .
C38 C33 C34 C35 0.000(17) .

loop_
_exptl_oxdiff_crystal_face_indexfrac_h
_exptl_oxdiff_crystal_face_indexfrac_k
_exptl_oxdiff_crystal_face_indexfrac_l
_exptl_oxdiff_crystal_face_x
_exptl_oxdiff_crystal_face_y
_exptl_oxdiff_crystal_face_z
0.0002 0.9998 -0.0001 -0.0141 -0.0156 0.0229
-0.0002 -0.9998 0.0001 0.0141 0.0156 -0.0229
-0.0014 -0.0000 0.9997 -0.0122 -0.0502 -0.0417
0.0014 0.0000 -0.9997 0.0122 0.0502 0.0417
-1.0012 -0.0008 0.0013 -0.0866 0.0415 -0.0249
1.0012 0.0008 -0.0013 0.0866 -0.0415 0.0249
